data_4063949
loop_
_publ_author_name
'Dyer, Hellen'
'Picot, Alexandre'
'Vendier, Laure'
'Auffrant, Audrey'
'Le Floch, Pascal'
'Sabo-Etienne, Sylviane'

_publ_section_title
;
 Tridentate and Tetradentate Iminophosphorane-Based Ruthenium Complexes in
 Catalytic Transfer Hydrogenation of Ketones
;
_journal_issue 6
_journal_name_full Organometallics
_journal_page_first 1478
_journal_paper_doi 10.1021/om101058m
_journal_volume 30
_journal_year 2011
_chemical_compound_source 'synthesis as described'
_chemical_formula_moiety 'C60 H68 Cl N2 P4 Ru, C32 H12 B'
_chemical_formula_sum 'C92 H80 B Cl F24 N2 P4 Ru'
_chemical_formula_weight 1940.79
_chemical_name_systematic
;
 ?
;
_space_group_IT_number 2
_symmetry_cell_setting triclinic
_symmetry_Int_Tables_number 2
_symmetry_space_group_name_Hall '-P 1'
_symmetry_space_group_name_H-M 'P -1'
_atom_sites_solution_hydrogens geom
_atom_sites_solution_primary direct
_atom_sites_solution_secondary difmap
_cell_angle_alpha 90.634(15)
_cell_angle_beta 99.270(16)
_cell_angle_gamma 102.486(14)
_cell_formula_units_Z 2
_cell_length_a 11.515(2)
_cell_length_b 17.723(4)
_cell_length_c 22.221(5)
_cell_measurement_reflns_used 5000
_cell_measurement_temperature 110(2)
_cell_measurement_theta_max 28
_cell_measurement_theta_min 2
_cell_measurement_wavelength 0.71073
_cell_volume 4364.8(16)
_computing_cell_refinement 'Bruker Kappa APEX II'
_computing_data_collection 'Bruker Kappa APEX II'
_computing_data_reduction 'Bruker Kappa APEX II'
_computing_molecular_graphics 'Ortep-3 for Windows (Farrugia, 1997)'
_computing_publication_material 'WinGX publication routines (Farrugia, 1999)'
_computing_structure_refinement 'SHELXL-97 (Sheldrick, 1997)'
_computing_structure_solution 'SIR92 (Giacovazzo et al, 1993)'
_diffrn_ambient_temperature 110
_diffrn_measured_fraction_theta_full 0.995
_diffrn_measured_fraction_theta_max 0.995
_diffrn_measurement_device_type 'Bruker Kappa APEX II'
_diffrn_measurement_method \w-\f
_diffrn_radiation_monochromator graphite
_diffrn_radiation_source 'fine-focus sealed tube'
_diffrn_radiation_type MoK\a
_diffrn_radiation_wavelength 0.71073
_diffrn_reflns_av_R_equivalents 0.08
_diffrn_reflns_av_unetI/netI 0.0541
_diffrn_reflns_limit_h_max 11
_diffrn_reflns_limit_h_min -11
_diffrn_reflns_limit_k_max 18
_diffrn_reflns_limit_k_min -18
_diffrn_reflns_limit_l_max 22
_diffrn_reflns_limit_l_min -22
_diffrn_reflns_number 73011
_diffrn_reflns_theta_full 21.46
_diffrn_reflns_theta_max 21.46
_diffrn_reflns_theta_min 0.93
_diffrn_standards_decay_% 0
_diffrn_standards_interval_count 0
_diffrn_standards_interval_time 0
_diffrn_standards_number 0
_exptl_absorpt_coefficient_mu 0.382
_exptl_absorpt_correction_T_max 0.956
_exptl_absorpt_correction_T_min 0.867
_exptl_absorpt_correction_type multi-scan
_exptl_absorpt_process_details
;
        [c.f. r.h. blessing, acta cryst. (1995), a51, 33-38]
;
_exptl_crystal_colour yellow
_exptl_crystal_density_diffrn 1.477
_exptl_crystal_density_method 'not measured'
_exptl_crystal_description platelet
_exptl_crystal_F_000 1976
_exptl_crystal_size_max 0.2
_exptl_crystal_size_mid 0.12
_exptl_crystal_size_min 0.05
_refine_diff_density_max 0.973
_refine_diff_density_min -0.657
_refine_diff_density_rms 0.081
_refine_ls_extinction_method none
_refine_ls_goodness_of_fit_ref 1.051
_refine_ls_hydrogen_treatment mixed
_refine_ls_matrix_type full
_refine_ls_number_parameters 1139
_refine_ls_number_reflns 9922
_refine_ls_number_restraints 13
_refine_ls_restrained_S_all 1.05
_refine_ls_R_factor_all 0.0725
_refine_ls_R_factor_gt 0.043
_refine_ls_shift/su_max 0.003
_refine_ls_shift/su_mean 0
_refine_ls_structure_factor_coef Fsqd
_refine_ls_weighting_details 'calc w=1/[\s^2^(Fo^2^)+(0.0282P)^2^+15.8087P] where P=(Fo^2^+2Fc^2^)/3'
_refine_ls_weighting_scheme calc
_refine_ls_wR_factor_gt 0.0879
_refine_ls_wR_factor_ref 0.1053
_reflns_number_gt 7339
_reflns_number_total 9922
_reflns_threshold_expression >2sigma(I)
_cod_data_source_file om101058m_si_002.cif
_cod_data_source_block complex7
_cod_original_cell_volume 4364.8(15)
_cod_database_code 4063949

loop_
_symmetry_equiv_pos_as_xyz
'x, y, z'
'-x, -y, -z'

loop_
_atom_site_label
_atom_site_type_symbol
_atom_site_fract_x
_atom_site_fract_y
_atom_site_fract_z
_atom_site_U_iso_or_equiv
_atom_site_adp_type
_atom_site_occupancy
_atom_site_symmetry_multiplicity
_atom_site_calc_flag
_atom_site_refinement_flags
C1 C 0.4747(4) 0.2642(3) 0.0285(2) 0.0137(12) Uani 1 1 d U
H1A H 0.4782 0.2474 -0.0128 0.016 Uiso 1 1 calc R
H1B H 0.5384 0.248 0.0558 0.016 Uiso 1 1 calc R
C2 C 0.4970(4) 0.3530(3) 0.0326(2) 0.0149(12) Uani 1 1 d .
C3 C 0.4744(5) 0.3809(3) 0.0938(2) 0.0176(13) Uani 1 1 d .
H3A H 0.3948 0.3556 0.0998 0.026 Uiso 1 1 calc R
H3B H 0.4811 0.4358 0.0941 0.026 Uiso 1 1 calc R
H3C H 0.5328 0.3687 0.1259 0.026 Uiso 1 1 calc R
C4 C 0.6286(5) 0.3859(3) 0.0273(3) 0.0243(14) Uani 1 1 d .
H4A H 0.6801 0.3668 0.059 0.036 Uiso 1 1 calc R
H4B H 0.6451 0.4414 0.0313 0.036 Uiso 1 1 calc R
H4C H 0.6433 0.3704 -0.0118 0.036 Uiso 1 1 calc R
C5 C 0.4147(5) 0.3805(3) -0.0195(2) 0.0213(13) Uani 1 1 d .
H5A H 0.43 0.3629 -0.0579 0.032 Uiso 1 1 calc R
H5B H 0.4304 0.436 -0.0174 0.032 Uiso 1 1 calc R
H5C H 0.3319 0.3599 -0.016 0.032 Uiso 1 1 calc R
C6 C 0.5467(5) 0.1076(3) 0.3225(3) 0.0292(15) Uani 1 1 d .
H6A H 0.5541 0.1085 0.3666 0.035 Uiso 1 1 calc R
H6B H 0.6271 0.1231 0.3125 0.035 Uiso 1 1 calc R
C7 C 0.4894(5) 0.0249(3) 0.2964(3) 0.0263(15) Uani 1 1 d .
C8 C 0.5761(7) -0.0261(4) 0.3225(3) 0.054(2) Uani 1 1 d .
H8A H 0.5471 -0.0777 0.3046 0.081 Uiso 1 1 calc R
H8B H 0.5806 -0.0272 0.3659 0.081 Uiso 1 1 calc R
H8C H 0.6549 -0.0052 0.313 0.081 Uiso 1 1 calc R
C9 C 0.4759(5) 0.0221(3) 0.2274(2) 0.0290(15) Uani 1 1 d .
H9A H 0.5534 0.0403 0.2156 0.043 Uiso 1 1 calc R
H9B H 0.4227 0.0545 0.211 0.043 Uiso 1 1 calc R
H9C H 0.443 -0.0301 0.2117 0.043 Uiso 1 1 calc R
C10 C 0.3679(6) -0.0045(3) 0.3152(3) 0.0362(17) Uani 1 1 d .
H10A H 0.314 0.0276 0.2992 0.054 Uiso 1 1 calc R
H10B H 0.3769 -0.0031 0.3589 0.054 Uiso 1 1 calc R
H10C H 0.3356 -0.0568 0.2993 0.054 Uiso 1 1 calc R
C11 C 0.2627(4) 0.1638(3) -0.0762(2) 0.0142(13) Uani 1 1 d .
C12 C 0.2135(5) 0.2214(3) -0.1059(2) 0.0193(13) Uani 1 1 d .
H12 H 0.1831 0.2552 -0.0838 0.023 Uiso 1 1 calc R
C13 C 0.2096(5) 0.2284(3) -0.1676(3) 0.0250(14) Uani 1 1 d .
H13 H 0.1763 0.2668 -0.1871 0.03 Uiso 1 1 calc R
C14 C 0.2549(5) 0.1787(3) -0.2007(3) 0.0265(15) Uani 1 1 d .
H14 H 0.2514 0.1833 -0.2426 0.032 Uiso 1 1 calc R
C15 C 0.3053(5) 0.1225(3) -0.1718(3) 0.0275(15) Uani 1 1 d .
H15 H 0.3367 0.0893 -0.194 0.033 Uiso 1 1 calc R
C16 C 0.3094(5) 0.1153(3) -0.1103(2) 0.0216(14) Uani 1 1 d .
H16 H 0.3441 0.0772 -0.0911 0.026 Uiso 1 1 calc R
C17 C 0.3001(4) 0.0632(3) 0.0206(2) 0.0113(12) Uani 1 1 d .
C18 C 0.4033(5) 0.0610(3) 0.0613(2) 0.0156(13) Uani 1 1 d .
H18 H 0.4486 0.106 0.0827 0.019 Uiso 1 1 calc R
C19 C 0.4392(5) -0.0083(3) 0.0704(2) 0.0200(14) Uani 1 1 d .
H19 H 0.5079 -0.0099 0.0984 0.024 Uiso 1 1 calc R
C20 C 0.3736(5) -0.0743(3) 0.0382(2) 0.0209(14) Uani 1 1 d .
H20 H 0.3999 -0.1203 0.0433 0.025 Uiso 1 1 calc R
C21 C 0.2681(5) -0.0733(3) -0.0020(3) 0.0210(14) Uani 1 1 d .
H21 H 0.2228 -0.1184 -0.0232 0.025 Uiso 1 1 calc R
C22 C 0.2316(5) -0.0044(3) -0.0102(2) 0.0181(13) Uani 1 1 d .
H22 H 0.1607 -0.0032 -0.0366 0.022 Uiso 1 1 calc R
C23 C 0.1146(4) 0.3202(3) 0.0384(2) 0.0136(13) Uani 1 1 d .
C24 C 0.1685(4) 0.3939(3) 0.0640(2) 0.0141(13) Uani 1 1 d .
H24 H 0.2135 0.3994 0.1031 0.017 Uiso 1 1 calc R
C25 C 0.1562(5) 0.4595(3) 0.0320(3) 0.0178(13) Uani 1 1 d .
H25 H 0.1907 0.5085 0.05 0.021 Uiso 1 1 calc R
C26 C 0.0930(5) 0.4516(3) -0.0262(3) 0.0221(14) Uani 1 1 d .
H26 H 0.0883 0.4952 -0.0484 0.026 Uiso 1 1 calc R
C27 C 0.0364(5) 0.3794(3) -0.0520(3) 0.0231(14) Uani 1 1 d .
H27 H -0.0083 0.3744 -0.0912 0.028 Uiso 1 1 calc R
C28 C 0.0459(5) 0.3143(3) -0.0196(2) 0.0203(14) Uani 1 1 d .
H28 H 0.0058 0.2657 -0.0369 0.024 Uiso 1 1 calc R
C29 C 0.0005(5) 0.2078(3) 0.1125(2) 0.0146(13) Uani 1 1 d .
C30 C -0.0852(5) 0.2534(3) 0.1092(2) 0.0187(13) Uani 1 1 d .
H30 H -0.073 0.2999 0.0896 0.022 Uiso 1 1 calc R
C31 C -0.1877(5) 0.2298(3) 0.1347(3) 0.0222(14) Uani 1 1 d .
H31 H -0.2432 0.2612 0.1332 0.027 Uiso 1 1 calc R
C32 C -0.2086(5) 0.1606(3) 0.1624(3) 0.0251(14) Uani 1 1 d .
H32 H -0.2785 0.1449 0.1791 0.03 Uiso 1 1 calc R
C33 C -0.1258(5) 0.1142(3) 0.1654(3) 0.0232(14) Uani 1 1 d .
H33 H -0.1397 0.0672 0.1841 0.028 Uiso 1 1 calc R
C34 C -0.0227(5) 0.1381(3) 0.1407(2) 0.0200(14) Uani 1 1 d .
H34 H 0.0328 0.1067 0.1429 0.024 Uiso 1 1 calc R
C35 C 0.2437(5) 0.3722(3) 0.2250(2) 0.0140(12) Uani 1 1 d .
C36 C 0.3227(5) 0.4426(3) 0.2216(2) 0.0178(13) Uani 1 1 d .
H36 H 0.4051 0.445 0.2256 0.021 Uiso 1 1 calc R
C37 C 0.2791(5) 0.5098(3) 0.2123(2) 0.0237(14) Uani 1 1 d .
H37 H 0.3323 0.5571 0.2106 0.028 Uiso 1 1 calc R
C38 C 0.1576(5) 0.5059(3) 0.2056(3) 0.0265(15) Uani 1 1 d .
H38 H 0.1286 0.5507 0.1988 0.032 Uiso 1 1 calc R
C39 C 0.0781(5) 0.4369(3) 0.2087(2) 0.0242(14) Uani 1 1 d .
H39 H -0.0042 0.435 0.2043 0.029 Uiso 1 1 calc R
C40 C 0.1211(5) 0.3693(3) 0.2185(2) 0.0186(13) Uani 1 1 d .
H40 H 0.0674 0.3223 0.2205 0.022 Uiso 1 1 calc R
C41 C 0.2017(5) 0.2251(3) 0.2760(2) 0.0155(13) Uani 1 1 d .
C42 C 0.1683(5) 0.1447(3) 0.2675(2) 0.0194(14) Uani 1 1 d .
H42 H 0.1949 0.1204 0.2367 0.023 Uiso 1 1 calc R
C43 C 0.0966(5) 0.1008(3) 0.3039(3) 0.0250(14) Uani 1 1 d .
H43 H 0.0743 0.0474 0.2972 0.03 Uiso 1 1 calc R
C44 C 0.0579(5) 0.1353(3) 0.3499(3) 0.0323(16) Uani 1 1 d .
H44 H 0.0092 0.1054 0.3743 0.039 Uiso 1 1 calc R
C45 C 0.0913(5) 0.2147(3) 0.3602(3) 0.0281(15) Uani 1 1 d .
H45 H 0.0657 0.2383 0.3917 0.034 Uiso 1 1 calc R
C46 C 0.1627(5) 0.2587(3) 0.3237(2) 0.0242(14) Uani 1 1 d .
H46 H 0.1853 0.312 0.3311 0.029 Uiso 1 1 calc R
C47 C 0.4407(5) 0.3143(3) 0.2831(2) 0.0163(13) Uani 1 1 d .
H47A H 0.5026 0.3369 0.2596 0.02 Uiso 1 1 calc R
H47B H 0.4292 0.356 0.3085 0.02 Uiso 1 1 calc R
C48 C 0.4348(5) 0.2429(3) 0.4002(3) 0.0239(14) Uani 1 1 d .
C49 C 0.3678(5) 0.1738(3) 0.4170(3) 0.0290(15) Uani 1 1 d .
H49 H 0.3574 0.1286 0.3931 0.035 Uiso 1 1 calc R
C50 C 0.3169(6) 0.1724(4) 0.4689(3) 0.0351(17) Uani 1 1 d .
H50 H 0.2734 0.1259 0.4807 0.042 Uiso 1 1 calc R
C51 C 0.3298(6) 0.2386(4) 0.5033(3) 0.0406(18) Uani 1 1 d .
H51 H 0.2944 0.2371 0.5382 0.049 Uiso 1 1 calc R
C52 C 0.3947(6) 0.3077(4) 0.4870(3) 0.0354(17) Uani 1 1 d .
H52 H 0.4023 0.3528 0.5105 0.043 Uiso 1 1 calc R
C53 C 0.4482(6) 0.3101(3) 0.4362(3) 0.0288(15) Uani 1 1 d .
H53 H 0.4935 0.3567 0.4256 0.035 Uiso 1 1 calc R
C54 C 0.6606(5) 0.2898(3) 0.3572(3) 0.0253(15) Uani 1 1 d .
C55 C 0.7138(6) 0.2929(3) 0.4182(3) 0.0377(17) Uani 1 1 d .
H55 H 0.667 0.2743 0.4476 0.045 Uiso 1 1 calc R
C56 C 0.8360(6) 0.3236(4) 0.4354(3) 0.0461(19) Uani 1 1 d .
H56 H 0.871 0.3259 0.4763 0.055 Uiso 1 1 calc R
C57 C 0.9058(6) 0.3506(4) 0.3925(4) 0.0456(19) Uani 1 1 d .
H57 H 0.9876 0.372 0.4043 0.055 Uiso 1 1 calc R
C58 C 0.8548(6) 0.3462(4) 0.3316(4) 0.0447(19) Uani 1 1 d .
H58 H 0.9026 0.3637 0.3025 0.054 Uiso 1 1 calc R
C59 C 0.7320(6) 0.3156(3) 0.3138(3) 0.0354(16) Uani 1 1 d .
H59 H 0.6979 0.3124 0.2727 0.042 Uiso 1 1 calc R
C60 C 0.1208(4) 0.1578(3) 0.0238(2) 0.0135(12) Uani 1 1 d .
H60A H 0.0868 0.1086 0.0396 0.016 Uiso 1 1 calc R
H60B H 0.0665 0.1664 -0.0123 0.016 Uiso 1 1 calc R
C61 C 0.9828(5) 0.1776(3) 0.6393(2) 0.0161(13) Uani 1 1 d .
H61 H 1.0515 0.1994 0.6672 0.019 Uiso 1 1 calc R
C62 C 0.9862(5) 0.1159(3) 0.6011(2) 0.0171(13) Uani 1 1 d .
C63 C 0.8885(5) 0.0847(3) 0.5572(2) 0.0235(14) Uani 1 1 d .
H63 H 0.8907 0.0439 0.531 0.028 Uiso 1 1 calc R
C64 C 0.7873(5) 0.1150(3) 0.5530(2) 0.0216(14) Uani 1 1 d .
C65 C 0.7832(5) 0.1747(3) 0.5923(2) 0.0176(13) Uani 1 1 d .
H65 H 0.7129 0.1934 0.5885 0.021 Uiso 1 1 calc R
C66 C 0.6833(7) 0.0816(4) 0.5055(3) 0.0430(19) Uani 1 1 d .
C67 C 1.0988(5) 0.0850(3) 0.6087(3) 0.0223(14) Uani 1 1 d .
C68 C 1.0047(4) 0.3415(3) 0.6913(2) 0.0113(12) Uani 1 1 d U
C69 C 1.0709(5) 0.3801(3) 0.7446(2) 0.0174(13) Uani 1 1 d .
H69 H 1.0439 0.3676 0.7812 0.021 Uiso 1 1 calc R
C70 C 1.1756(5) 0.4368(3) 0.7458(2) 0.0173(13) Uani 1 1 d .
C71 C 1.2165(5) 0.4584(3) 0.6921(3) 0.0199(14) Uani 1 1 d .
H71 H 1.2856 0.4971 0.6925 0.024 Uiso 1 1 calc R
C72 C 1.1530(5) 0.4216(3) 0.6380(2) 0.0163(13) Uani 1 1 d .
C73 C 1.0511(5) 0.3642(3) 0.6382(2) 0.0171(13) Uani 1 1 d .
H73 H 1.0111 0.3394 0.6012 0.021 Uiso 1 1 calc R
C74 C 1.2454(6) 0.4761(4) 0.8031(3) 0.0329(16) Uani 1 1 d .
C75 C 1.1922(5) 0.4433(3) 0.5793(3) 0.0271(15) Uani 1 1 d .
C76 C 0.8643(4) 0.2382(3) 0.7531(2) 0.0129(12) Uani 1 1 d .
C77 C 0.8098(4) 0.2708(3) 0.7957(2) 0.0144(13) Uani 1 1 d .
H77 H 0.7854 0.3166 0.7867 0.017 Uiso 1 1 calc R
C78 C 0.7905(5) 0.2384(3) 0.8501(2) 0.0132(12) Uani 1 1 d .
C79 C 0.8271(5) 0.1705(3) 0.8659(2) 0.0163(13) Uani 1 1 d .
H79 H 0.8143 0.1481 0.9026 0.02 Uiso 1 1 calc R
C80 C 0.8831(4) 0.1373(3) 0.8256(2) 0.0128(12) Uani 1 1 d .
C81 C 0.9003(4) 0.1702(3) 0.7710(2) 0.0139(13) Uani 1 1 d .
H81 H 0.9377 0.146 0.7447 0.017 Uiso 1 1 calc R
C82 C 0.7208(5) 0.2720(3) 0.8905(3) 0.0210(14) Uani 1 1 d .
C83 C 0.9192(5) 0.0628(3) 0.8414(2) 0.0176(13) Uani 1 1 d .
C84 C 0.8795(5) 0.2082(3) 0.6374(2) 0.0132(12) Uani 1 1 d .
C85 C 0.7647(5) 0.3187(3) 0.6654(2) 0.0138(12) Uani 1 1 d .
C86 C 0.6497(5) 0.2861(3) 0.6766(2) 0.0185(13) Uani 1 1 d .
H86 H 0.6366 0.2379 0.6936 0.022 Uiso 1 1 calc R
C87 C 0.5530(5) 0.3222(3) 0.6636(2) 0.0196(14) Uani 1 1 d .
C88 C 0.5690(5) 0.3923(3) 0.6368(2) 0.0196(14) Uani 1 1 d .
H88 H 0.5054 0.4172 0.628 0.024 Uiso 1 1 calc R
C89 C 0.6804(5) 0.4251(3) 0.6231(2) 0.0174(13) Uani 1 1 d .
C90 C 0.7768(5) 0.3897(3) 0.6380(2) 0.0164(13) Uani 1 1 d .
H90 H 0.852 0.4142 0.6295 0.02 Uiso 1 1 calc R
C91 C 0.4374(5) 0.2898(3) 0.6841(3) 0.0294(15) Uani 1 1 d .
C92 C 0.6967(5) 0.5005(3) 0.5935(3) 0.0261(15) Uani 1 1 d .
N1 N 0.3580(3) 0.2267(2) 0.04426(18) 0.0120(10) Uani 1 1 d .
N2 N 0.4748(4) 0.1634(2) 0.2984(2) 0.0195(11) Uani 1 1 d D
H2 H 0.476(5) 0.172(3) 0.2597(11) 0.023 Uiso 1 1 d D
P1 P 0.26782(12) 0.15705(7) 0.00509(6) 0.0126(3) Uani 1 1 d .
P2 P 0.14085(12) 0.23755(7) 0.08274(6) 0.0125(3) Uani 1 1 d .
P3 P 0.29725(12) 0.28164(7) 0.22724(6) 0.0132(3) Uani 1 1 d .
P4 P 0.50201(13) 0.24910(8) 0.33331(7) 0.0196(4) Uani 1 1 d .
B1 B 0.8792(6) 0.2768(3) 0.6868(3) 0.0159(15) Uani 1 1 d .
F1 F 1.2142(6) 0.4459(4) 0.8512(2) 0.173(4) Uani 1 1 d .
F2 F 1.3588(4) 0.4767(3) 0.8102(2) 0.102(2) Uani 1 1 d .
F3 F 1.2430(5) 0.5478(3) 0.8093(2) 0.111(2) Uani 1 1 d .
F4 F 1.1966(4) 0.3824(2) 0.54500(16) 0.0536(11) Uani 1 1 d .
F5 F 1.1180(3) 0.4789(2) 0.54456(16) 0.0495(11) Uani 1 1 d .
F6 F 1.3006(4) 0.4895(3) 0.58558(18) 0.0704(13) Uani 1 1 d .
F7 F 0.6589(5) 0.5532(2) 0.62318(18) 0.0702(14) Uani 1 1 d .
F8 F 0.6339(5) 0.4966(2) 0.53855(18) 0.0756(15) Uani 1 1 d .
F9 F 0.8066(4) 0.5312(3) 0.5878(3) 0.105(2) Uani 1 1 d .
F10 F 0.4139(3) 0.21349(18) 0.68603(18) 0.0470(10) Uani 1 1 d .
F11 F 0.4349(3) 0.3173(2) 0.74015(18) 0.0562(11) Uani 1 1 d .
F12 F 0.3418(3) 0.3066(2) 0.64873(17) 0.0440(10) Uani 1 1 d .
F13 F 0.8241(3) 0.00319(16) 0.83414(15) 0.0317(8) Uani 1 1 d .
F14 F 0.9958(3) 0.04522(17) 0.80787(15) 0.0347(9) Uani 1 1 d .
F15 F 0.9710(3) 0.06292(17) 0.89974(14) 0.0327(9) Uani 1 1 d .
F16 F 0.7524(3) 0.25931(17) 0.94944(14) 0.0265(8) Uani 1 1 d .
F17 F 0.7368(3) 0.34898(17) 0.88627(14) 0.0321(8) Uani 1 1 d .
F18 F 0.6021(3) 0.24311(19) 0.87606(15) 0.0331(8) Uani 1 1 d .
F19 F 1.1200(3) 0.0540(2) 0.66302(17) 0.0484(10) Uani 1 1 d .
F20 F 1.1966(3) 0.1375(2) 0.6066(2) 0.0565(12) Uani 1 1 d .
F21 F 1.0927(3) 0.0279(2) 0.56855(17) 0.0546(11) Uani 1 1 d .
F22 F 0.7182(5) 0.0879(3) 0.4490(2) 0.0951(17) Uani 1 1 d .
F23 F 0.5957(4) 0.1171(2) 0.4992(2) 0.0746(15) Uani 1 1 d .
F24 F 0.6434(4) 0.0079(2) 0.5074(2) 0.094(2) Uani 1 1 d .
Ru1 Ru 0.32370(4) 0.24348(2) 0.135364(19) 0.01120(13) Uani 1 1 d .
Cl1 Cl 0.52892(12) 0.22814(7) 0.17414(6) 0.0198(3) Uani 1 1 d .
HY2 H 0.261(4) 0.160(3) 0.147(2) 0.027(14) Uiso 1 1 d .

loop_
_atom_site_aniso_label
_atom_site_aniso_U_11
_atom_site_aniso_U_22
_atom_site_aniso_U_33
_atom_site_aniso_U_23
_atom_site_aniso_U_13
_atom_site_aniso_U_12
C1 0.0135(15) 0.0136(15) 0.0144(15) 0.0001(10) 0.0029(10) 0.0033(10)
C2 0.010(3) 0.011(3) 0.023(3) -0.001(2) 0.004(2) 0.002(2)
C3 0.015(3) 0.011(3) 0.028(3) -0.003(3) 0.005(3) 0.005(3)
C4 0.029(4) 0.012(3) 0.035(4) 0.002(3) 0.014(3) 0.004(3)
C5 0.026(3) 0.013(3) 0.025(3) 0.001(3) 0.006(3) 0.003(3)
C6 0.035(4) 0.022(3) 0.033(4) 0.001(3) -0.005(3) 0.019(3)
C7 0.038(4) 0.014(3) 0.030(4) 0.001(3) 0.000(3) 0.015(3)
C8 0.079(6) 0.026(4) 0.055(5) -0.007(3) -0.018(4) 0.032(4)
C9 0.036(4) 0.019(3) 0.032(4) -0.005(3) 0.004(3) 0.008(3)
C10 0.055(5) 0.011(3) 0.045(4) 0.003(3) 0.017(4) 0.004(3)
C11 0.008(3) 0.010(3) 0.023(3) -0.002(3) 0.001(2) 0.002(2)
C12 0.022(3) 0.014(3) 0.023(4) -0.002(3) 0.006(3) 0.005(3)
C13 0.023(3) 0.019(3) 0.030(4) 0.008(3) 0.000(3) 0.001(3)
C14 0.027(4) 0.032(4) 0.018(3) 0.007(3) 0.005(3) 0.000(3)
C15 0.032(4) 0.034(4) 0.019(4) -0.004(3) 0.010(3) 0.011(3)
C16 0.025(3) 0.021(3) 0.024(4) 0.006(3) 0.007(3) 0.013(3)
C17 0.011(3) 0.010(3) 0.016(3) 0.003(2) 0.008(3) 0.005(3)
C18 0.019(3) 0.013(3) 0.019(3) 0.000(2) 0.005(3) 0.010(3)
C19 0.023(3) 0.020(3) 0.022(3) 0.007(3) 0.007(3) 0.013(3)
C20 0.031(4) 0.010(3) 0.031(4) 0.012(3) 0.019(3) 0.014(3)
C21 0.027(4) 0.008(3) 0.030(4) -0.001(3) 0.010(3) 0.004(3)
C22 0.018(3) 0.016(3) 0.021(3) 0.004(3) 0.005(3) 0.004(3)
C23 0.011(3) 0.014(3) 0.021(3) 0.005(3) 0.008(3) 0.010(3)
C24 0.011(3) 0.014(3) 0.021(3) 0.001(3) 0.005(2) 0.007(3)
C25 0.017(3) 0.009(3) 0.031(4) 0.003(3) 0.011(3) 0.007(3)
C26 0.026(3) 0.015(3) 0.031(4) 0.010(3) 0.011(3) 0.012(3)
C27 0.025(3) 0.024(4) 0.023(3) 0.006(3) -0.005(3) 0.017(3)
C28 0.019(3) 0.016(3) 0.027(4) -0.001(3) 0.001(3) 0.008(3)
C29 0.015(3) 0.010(3) 0.019(3) -0.004(2) 0.002(2) 0.004(3)
C30 0.014(3) 0.012(3) 0.031(4) 0.002(3) 0.007(3) 0.004(3)
C31 0.017(3) 0.020(3) 0.035(4) 0.002(3) 0.007(3) 0.014(3)
C32 0.014(3) 0.028(4) 0.036(4) 0.004(3) 0.010(3) 0.005(3)
C33 0.017(3) 0.019(3) 0.037(4) 0.013(3) 0.010(3) 0.007(3)
C34 0.016(3) 0.019(3) 0.030(3) 0.004(3) 0.007(3) 0.012(3)
C35 0.021(3) 0.010(3) 0.013(3) -0.001(2) 0.004(2) 0.009(3)
C36 0.020(3) 0.016(3) 0.018(3) 0.001(2) 0.004(3) 0.007(3)
C37 0.040(4) 0.008(3) 0.022(3) 0.001(3) 0.003(3) 0.006(3)
C38 0.037(4) 0.019(4) 0.031(4) 0.005(3) 0.006(3) 0.020(3)
C39 0.022(3) 0.025(4) 0.032(4) 0.006(3) 0.011(3) 0.015(3)
C40 0.020(4) 0.015(3) 0.024(3) 0.004(3) 0.009(3) 0.008(3)
C41 0.016(3) 0.015(3) 0.019(3) 0.005(2) 0.003(3) 0.010(3)
C42 0.029(4) 0.017(3) 0.016(3) -0.001(3) 0.002(3) 0.013(3)
C43 0.031(4) 0.015(3) 0.030(4) 0.009(3) 0.009(3) 0.004(3)
C44 0.038(4) 0.031(4) 0.035(4) 0.013(3) 0.026(3) 0.007(3)
C45 0.040(4) 0.024(4) 0.030(4) 0.004(3) 0.022(3) 0.016(3)
C46 0.034(4) 0.017(3) 0.026(4) 0.006(3) 0.009(3) 0.012(3)
C47 0.020(3) 0.015(3) 0.018(3) 0.002(2) 0.006(3) 0.010(3)
C48 0.031(4) 0.019(3) 0.027(4) 0.009(3) 0.007(3) 0.016(3)
C49 0.044(4) 0.020(4) 0.028(4) 0.002(3) 0.006(3) 0.018(3)
C50 0.054(5) 0.027(4) 0.033(4) 0.010(3) 0.021(3) 0.018(3)
C51 0.064(5) 0.039(4) 0.030(4) 0.008(3) 0.017(4) 0.027(4)
C52 0.052(5) 0.027(4) 0.030(4) -0.004(3) 0.007(3) 0.016(4)
C53 0.043(4) 0.019(3) 0.025(4) 0.000(3) 0.001(3) 0.011(3)
C54 0.029(4) 0.016(3) 0.032(4) -0.005(3) -0.001(3) 0.012(3)
C55 0.033(4) 0.036(4) 0.043(5) -0.002(3) -0.003(3) 0.012(3)
C56 0.029(4) 0.052(5) 0.051(5) -0.012(4) -0.015(4) 0.011(4)
C57 0.023(4) 0.032(4) 0.077(6) -0.013(4) -0.010(4) 0.009(3)
C58 0.025(4) 0.040(4) 0.067(6) -0.004(4) 0.012(4) 0.002(3)
C59 0.029(4) 0.037(4) 0.043(4) 0.000(3) 0.006(3) 0.013(3)
C60 0.015(3) 0.007(3) 0.020(3) 0.004(2) 0.003(2) 0.004(2)
C61 0.016(3) 0.014(3) 0.015(3) -0.001(3) 0.001(2) -0.001(3)
C62 0.023(3) 0.010(3) 0.019(3) 0.000(3) 0.008(3) 0.004(3)
C63 0.038(4) 0.011(3) 0.021(3) -0.005(3) 0.002(3) 0.007(3)
C64 0.027(4) 0.011(3) 0.023(3) -0.008(3) -0.010(3) 0.005(3)
C65 0.021(3) 0.013(3) 0.020(3) 0.004(3) -0.003(3) 0.010(3)
C66 0.061(5) 0.028(4) 0.036(5) -0.014(3) -0.020(4) 0.023(4)
C67 0.021(4) 0.017(3) 0.032(4) -0.005(3) 0.013(3) 0.007(3)
C68 0.0115(15) 0.0111(14) 0.0121(15) 0.0004(10) 0.0017(10) 0.0043(10)
C69 0.022(3) 0.015(3) 0.023(3) 0.007(3) 0.007(3) 0.017(3)
C70 0.019(3) 0.014(3) 0.021(3) 0.001(3) 0.005(3) 0.008(3)
C71 0.013(3) 0.012(3) 0.034(4) 0.003(3) 0.004(3) 0.001(3)
C72 0.013(3) 0.014(3) 0.027(4) 0.004(3) 0.008(3) 0.010(3)
C73 0.019(3) 0.018(3) 0.019(3) -0.003(2) 0.001(3) 0.014(3)
C74 0.025(4) 0.037(4) 0.027(4) 0.004(3) 0.002(3) -0.013(3)
C75 0.020(4) 0.028(4) 0.036(4) 0.003(3) 0.012(3) 0.007(3)
C76 0.011(3) 0.007(3) 0.020(3) -0.003(2) 0.004(2) 0.000(2)
C77 0.016(3) 0.007(3) 0.021(3) 0.002(2) 0.005(3) 0.004(2)
C78 0.016(3) 0.008(3) 0.017(3) -0.003(2) 0.003(2) 0.006(3)
C79 0.016(3) 0.014(3) 0.018(3) 0.001(3) 0.003(3) 0.002(3)
C80 0.011(3) 0.011(3) 0.018(3) 0.000(2) 0.004(2) 0.003(2)
C81 0.011(3) 0.014(3) 0.018(3) -0.005(3) 0.005(2) 0.005(3)
C82 0.025(4) 0.015(3) 0.026(4) 0.006(3) 0.009(3) 0.007(3)
C83 0.023(3) 0.013(3) 0.020(4) 0.001(3) 0.008(3) 0.008(3)
C84 0.016(3) 0.008(3) 0.017(3) 0.005(2) 0.007(3) 0.004(3)
C85 0.014(3) 0.015(3) 0.014(3) -0.002(2) 0.003(2) 0.006(3)
C86 0.026(4) 0.010(3) 0.021(3) 0.004(2) 0.001(3) 0.009(3)
C87 0.018(3) 0.018(3) 0.022(3) -0.001(3) 0.003(3) 0.003(3)
C88 0.021(4) 0.019(3) 0.024(3) -0.001(3) 0.003(3) 0.016(3)
C89 0.019(3) 0.015(3) 0.019(3) 0.003(3) 0.004(3) 0.006(3)
C90 0.014(3) 0.014(3) 0.021(3) -0.002(3) 0.008(3) 0.001(3)
C91 0.029(4) 0.020(4) 0.042(4) -0.001(3) 0.010(3) 0.009(3)
C92 0.018(4) 0.024(4) 0.042(4) 0.012(3) 0.009(3) 0.015(3)
N1 0.008(2) 0.007(2) 0.021(3) -0.0011(19) 0.004(2) 0.0024(19)
N2 0.022(3) 0.018(3) 0.022(3) 0.004(2) 0.002(2) 0.012(2)
P1 0.0148(8) 0.0082(7) 0.0168(8) 0.0002(6) 0.0039(6) 0.0062(6)
P2 0.0125(8) 0.0086(7) 0.0187(8) 0.0012(6) 0.0045(6) 0.0059(6)
P3 0.0158(8) 0.0090(7) 0.0178(8) 0.0016(6) 0.0040(6) 0.0083(6)
P4 0.0230(9) 0.0149(8) 0.0226(9) 0.0000(7) 0.0016(7) 0.0100(7)
B1 0.019(4) 0.010(3) 0.020(4) 0.001(3) 0.002(3) 0.008(3)
F1 0.188(7) 0.208(7) 0.026(3) -0.021(4) -0.002(3) -0.152(6)
F2 0.057(3) 0.145(5) 0.096(4) -0.083(4) -0.044(3) 0.049(3)
F3 0.146(5) 0.072(4) 0.101(4) -0.062(3) -0.074(4) 0.067(4)
F4 0.099(3) 0.036(2) 0.047(2) 0.0113(19) 0.050(2) 0.033(2)
F5 0.069(3) 0.061(3) 0.039(2) 0.029(2) 0.026(2) 0.044(2)
F6 0.051(3) 0.101(4) 0.046(3) 0.015(2) 0.024(2) -0.026(3)
F7 0.142(4) 0.027(2) 0.063(3) 0.018(2) 0.047(3) 0.043(3)
F8 0.135(4) 0.039(2) 0.039(3) 0.023(2) -0.014(3) 0.009(3)
F9 0.037(3) 0.065(3) 0.228(6) 0.104(4) 0.038(3) 0.024(2)
F10 0.028(2) 0.020(2) 0.100(3) 0.0150(19) 0.026(2) 0.0079(17)
F11 0.048(3) 0.067(3) 0.053(3) -0.010(2) 0.030(2) -0.003(2)
F12 0.020(2) 0.042(2) 0.075(3) 0.014(2) 0.0091(19) 0.0164(18)
F13 0.024(2) 0.0089(17) 0.058(2) 0.0024(16) -0.0006(17) 0.0011(16)
F14 0.051(2) 0.0272(19) 0.043(2) 0.0158(16) 0.0271(19) 0.0300(18)
F15 0.053(2) 0.0219(18) 0.023(2) -0.0008(15) -0.0100(17) 0.0204(17)
F16 0.041(2) 0.0237(18) 0.023(2) 0.0037(15) 0.0149(16) 0.0173(16)
F17 0.053(2) 0.0160(19) 0.040(2) 0.0072(15) 0.0264(18) 0.0202(17)
F18 0.023(2) 0.041(2) 0.041(2) -0.0014(17) 0.0133(17) 0.0155(17)
F19 0.046(2) 0.066(3) 0.050(3) 0.019(2) 0.014(2) 0.043(2)
F20 0.030(2) 0.028(2) 0.120(4) 0.013(2) 0.032(2) 0.009(2)
F21 0.050(3) 0.059(3) 0.060(3) -0.036(2) -0.004(2) 0.035(2)
F22 0.099(4) 0.137(5) 0.041(3) -0.026(3) -0.031(3) 0.041(4)
F23 0.056(3) 0.056(3) 0.098(4) -0.045(3) -0.051(3) 0.033(2)
F24 0.084(4) 0.025(3) 0.139(5) -0.014(3) -0.076(3) 0.005(2)
Ru1 0.0116(3) 0.0079(2) 0.0169(3) 0.00109(18) 0.00431(19) 0.00665(19)
Cl1 0.0165(8) 0.0219(8) 0.0236(8) 0.0032(6) 0.0041(6) 0.0090(6)

loop_
_atom_type_symbol
_atom_type_description
_atom_type_scat_dispersion_real
_atom_type_scat_dispersion_imag
_atom_type_scat_source
C C 0.0033 0.0016 'International Tables Vol C Tables 4.2.6.8 and 6.1.1.4'
H H 0 0 'International Tables Vol C Tables 4.2.6.8 and 6.1.1.4'
N N 0.0061 0.0033 'International Tables Vol C Tables 4.2.6.8 and 6.1.1.4'
P P 0.1023 0.0942 'International Tables Vol C Tables 4.2.6.8 and 6.1.1.4'
Ru Ru -1.2594 0.8363 'International Tables Vol C Tables 4.2.6.8 and 6.1.1.4'
Cl Cl 0.1484 0.1585 'International Tables Vol C Tables 4.2.6.8 and 6.1.1.4'
B B 0.0013 0.0007 'International Tables Vol C Tables 4.2.6.8 and 6.1.1.4'
F F 0.0171 0.0103 'International Tables Vol C Tables 4.2.6.8 and 6.1.1.4'

loop_
_geom_angle_atom_site_label_1
_geom_angle_atom_site_label_2
_geom_angle_atom_site_label_3
_geom_angle
N1 C1 C2 112.6(4)
N1 C1 H1A 109.1
C2 C1 H1A 109.1
N1 C1 H1B 109.1
C2 C1 H1B 109.1
H1A C1 H1B 107.8
C3 C2 C4 108.7(4)
C3 C2 C5 110.1(4)
C4 C2 C5 109.5(4)
C3 C2 C1 110.5(4)
C4 C2 C1 108.2(4)
C5 C2 C1 109.7(4)
C2 C3 H3A 109.5
C2 C3 H3B 109.5
H3A C3 H3B 109.5
C2 C3 H3C 109.5
H3A C3 H3C 109.5
H3B C3 H3C 109.5
C2 C4 H4A 109.5
C2 C4 H4B 109.5
H4A C4 H4B 109.5
C2 C4 H4C 109.5
H4A C4 H4C 109.5
H4B C4 H4C 109.5
C2 C5 H5A 109.5
C2 C5 H5B 109.5
H5A C5 H5B 109.5
C2 C5 H5C 109.5
H5A C5 H5C 109.5
H5B C5 H5C 109.5
N2 C6 C7 112.1(5)
N2 C6 H6A 109.2
C7 C6 H6A 109.2
N2 C6 H6B 109.2
C7 C6 H6B 109.2
H6A C6 H6B 107.9
C10 C7 C9 109.7(5)
C10 C7 C6 111.4(5)
C9 C7 C6 110.2(5)
C10 C7 C8 109.5(5)
C9 C7 C8 109.3(5)
C6 C7 C8 106.7(5)
C7 C8 H8A 109.5
C7 C8 H8B 109.5
H8A C8 H8B 109.5
C7 C8 H8C 109.5
H8A C8 H8C 109.5
H8B C8 H8C 109.5
C7 C9 H9A 109.5
C7 C9 H9B 109.5
H9A C9 H9B 109.5
C7 C9 H9C 109.5
H9A C9 H9C 109.5
H9B C9 H9C 109.5
C7 C10 H10A 109.5
C7 C10 H10B 109.5
H10A C10 H10B 109.5
C7 C10 H10C 109.5
H10A C10 H10C 109.5
H10B C10 H10C 109.5
C16 C11 C12 118.3(5)
C16 C11 P1 122.5(4)
C12 C11 P1 119.2(4)
C13 C12 C11 120.5(5)
C13 C12 H12 119.8
C11 C12 H12 119.8
C12 C13 C14 120.2(5)
C12 C13 H13 119.9
C14 C13 H13 119.9
C15 C14 C13 119.9(5)
C15 C14 H14 120
C13 C14 H14 120
C16 C15 C14 120.1(5)
C16 C15 H15 119.9
C14 C15 H15 119.9
C15 C16 C11 121.0(5)
C15 C16 H16 119.5
C11 C16 H16 119.5
C18 C17 C22 119.8(5)
C18 C17 P1 117.4(4)
C22 C17 P1 122.6(4)
C17 C18 C19 120.0(5)
C17 C18 H18 120
C19 C18 H18 120
C20 C19 C18 120.0(5)
C20 C19 H19 120
C18 C19 H19 120
C19 C20 C21 120.6(5)
C19 C20 H20 119.7
C21 C20 H20 119.7
C22 C21 C20 119.1(5)
C22 C21 H21 120.4
C20 C21 H21 120.4
C21 C22 C17 120.4(5)
C21 C22 H22 119.8
C17 C22 H22 119.8
C28 C23 C24 117.9(5)
C28 C23 P2 124.3(4)
C24 C23 P2 117.8(4)
C23 C24 C25 121.0(5)
C23 C24 H24 119.5
C25 C24 H24 119.5
C26 C25 C24 119.6(5)
C26 C25 H25 120.2
C24 C25 H25 120.2
C25 C26 C27 120.5(5)
C25 C26 H26 119.8
C27 C26 H26 119.8
C26 C27 C28 119.9(5)
C26 C27 H27 120.1
C28 C27 H27 120.1
C27 C28 C23 121.0(5)
C27 C28 H28 119.5
C23 C28 H28 119.5
C34 C29 C30 117.9(5)
C34 C29 P2 119.5(4)
C30 C29 P2 122.6(4)
C31 C30 C29 120.4(5)
C31 C30 H30 119.8
C29 C30 H30 119.8
C32 C31 C30 120.6(5)
C32 C31 H31 119.7
C30 C31 H31 119.7
C31 C32 C33 119.9(5)
C31 C32 H32 120
C33 C32 H32 120
C34 C33 C32 119.6(5)
C34 C33 H33 120.2
C32 C33 H33 120.2
C33 C34 C29 121.6(5)
C33 C34 H34 119.2
C29 C34 H34 119.2
C40 C35 C36 119.3(5)
C40 C35 P3 119.5(4)
C36 C35 P3 120.6(4)
C35 C36 C37 120.3(5)
C35 C36 H36 119.9
C37 C36 H36 119.9
C38 C37 C36 119.7(5)
C38 C37 H37 120.1
C36 C37 H37 120.1
C39 C38 C37 120.9(5)
C39 C38 H38 119.6
C37 C38 H38 119.6
C38 C39 C40 119.8(5)
C38 C39 H39 120.1
C40 C39 H39 120.1
C35 C40 C39 120.0(5)
C35 C40 H40 120
C39 C40 H40 120
C46 C41 C42 117.5(5)
C46 C41 P3 122.5(4)
C42 C41 P3 120.0(4)
C43 C42 C41 121.0(5)
C43 C42 H42 119.5
C41 C42 H42 119.5
C44 C43 C42 120.4(5)
C44 C43 H43 119.8
C42 C43 H43 119.8
C43 C44 C45 119.9(5)
C43 C44 H44 120
C45 C44 H44 120
C46 C45 C44 119.8(5)
C46 C45 H45 120.1
C44 C45 H45 120.1
C45 C46 C41 121.4(5)
C45 C46 H46 119.3
C41 C46 H46 119.3
P4 C47 P3 122.0(3)
P4 C47 H47A 106.8
P3 C47 H47A 106.8
P4 C47 H47B 106.8
P3 C47 H47B 106.8
H47A C47 H47B 106.7
C49 C48 C53 119.2(5)
C49 C48 P4 122.2(4)
C53 C48 P4 118.6(4)
C50 C49 C48 119.8(5)
C50 C49 H49 120.1
C48 C49 H49 120.1
C51 C50 C49 120.3(6)
C51 C50 H50 119.8
C49 C50 H50 119.8
C50 C51 C52 120.6(6)
C50 C51 H51 119.7
C52 C51 H51 119.7
C53 C52 C51 120.0(6)
C53 C52 H52 120
C51 C52 H52 120
C52 C53 C48 120.0(6)
C52 C53 H53 120
C48 C53 H53 120
C59 C54 C55 119.2(6)
C59 C54 P4 119.5(5)
C55 C54 P4 121.2(5)
C56 C55 C54 120.2(7)
C56 C55 H55 119.9
C54 C55 H55 119.9
C57 C56 C55 120.4(7)
C57 C56 H56 119.8
C55 C56 H56 119.8
C56 C57 C58 120.1(6)
C56 C57 H57 120
C58 C57 H57 120
C57 C58 C59 120.1(7)
C57 C58 H58 119.9
C59 C58 H58 119.9
C54 C59 C58 120.0(6)
C54 C59 H59 120
C58 C59 H59 120
P1 C60 P2 107.6(3)
P1 C60 H60A 110.2
P2 C60 H60A 110.2
P1 C60 H60B 110.2
P2 C60 H60B 110.2
H60A C60 H60B 108.5
C62 C61 C84 122.5(5)
C62 C61 H61 118.7
C84 C61 H61 118.7
C63 C62 C61 120.3(5)
C63 C62 C67 121.3(5)
C61 C62 C67 118.4(5)
C62 C63 C64 118.6(5)
C62 C63 H63 120.7
C64 C63 H63 120.7
C63 C64 C65 120.9(5)
C63 C64 C66 118.2(5)
C65 C64 C66 120.9(5)
C64 C65 C84 122.8(5)
C64 C65 H65 118.6
C84 C65 H65 118.6
F23 C66 F24 110.8(6)
F23 C66 F22 102.1(5)
F24 C66 F22 102.0(6)
F23 C66 C64 115.8(5)
F24 C66 C64 114.8(5)
F22 C66 C64 109.4(6)
F20 C67 F21 108.6(5)
F20 C67 F19 104.5(5)
F21 C67 F19 104.3(4)
F20 C67 C62 113.9(4)
F21 C67 C62 112.9(5)
F19 C67 C62 112.0(4)
C69 C68 C73 114.8(5)
C69 C68 B1 125.1(5)
C73 C68 B1 120.0(5)
C68 C69 C70 123.0(5)
C68 C69 H69 118.5
C70 C69 H69 118.5
C71 C70 C69 120.1(5)
C71 C70 C74 117.9(5)
C69 C70 C74 122.0(5)
C72 C71 C70 118.7(5)
C72 C71 H71 120.6
C70 C71 H71 120.6
C73 C72 C71 120.0(5)
C73 C72 C75 119.1(5)
C71 C72 C75 120.8(5)
C72 C73 C68 123.2(5)
C72 C73 H73 118.4
C68 C73 H73 118.4
F1 C74 F3 105.3(7)
F1 C74 F2 103.1(6)
F3 C74 F2 103.6(6)
F1 C74 C70 114.7(5)
F3 C74 C70 114.8(5)
F2 C74 C70 114.0(6)
F6 C75 F5 106.5(5)
F6 C75 F4 106.0(5)
F5 C75 F4 104.6(5)
F6 C75 C72 113.5(5)
F5 C75 C72 112.9(5)
F4 C75 C72 112.7(5)
C81 C76 C77 114.3(5)
C81 C76 B1 124.0(4)
C77 C76 B1 121.6(4)
C78 C77 C76 123.4(5)
C78 C77 H77 118.3
C76 C77 H77 118.3
C77 C78 C79 120.3(5)
C77 C78 C82 120.4(4)
C79 C78 C82 119.1(5)
C80 C79 C78 118.1(5)
C80 C79 H79 121
C78 C79 H79 121
C81 C80 C79 120.6(5)
C81 C80 C83 121.0(4)
C79 C80 C83 118.3(5)
C80 C81 C76 123.2(5)
C80 C81 H81 118.4
C76 C81 H81 118.4
F16 C82 F18 106.8(4)
F16 C82 F17 106.7(4)
F18 C82 F17 106.3(4)
F16 C82 C78 112.8(4)
F18 C82 C78 112.2(5)
F17 C82 C78 111.6(4)
F14 C83 F13 106.6(4)
F14 C83 F15 106.7(4)
F13 C83 F15 105.2(4)
F14 C83 C80 113.4(4)
F13 C83 C80 111.7(4)
F15 C83 C80 112.6(4)
C65 C84 C61 114.9(5)
C65 C84 B1 125.4(4)
C61 C84 B1 119.7(5)
C86 C85 C90 115.3(5)
C86 C85 B1 121.2(5)
C90 C85 B1 123.4(5)
C85 C86 C87 123.1(5)
C85 C86 H86 118.4
C87 C86 H86 118.4
C88 C87 C86 119.6(5)
C88 C87 C91 119.6(5)
C86 C87 C91 120.5(5)
C89 C88 C87 118.9(5)
C89 C88 H88 120.5
C87 C88 H88 120.5
C88 C89 C90 120.9(5)
C88 C89 C92 118.6(5)
C90 C89 C92 120.5(5)
C89 C90 C85 122.1(5)
C89 C90 H90 119
C85 C90 H90 119
F10 C91 F12 105.8(5)
F10 C91 F11 106.6(5)
F12 C91 F11 105.1(5)
F10 C91 C87 113.2(5)
F12 C91 C87 113.6(5)
F11 C91 C87 111.9(5)
F9 C92 F8 105.5(6)
F9 C92 F7 106.2(5)
F8 C92 F7 103.8(5)
F9 C92 C89 114.8(5)
F8 C92 C89 113.2(5)
F7 C92 C89 112.4(5)
C1 N1 P1 123.4(3)
C1 N1 Ru1 119.4(3)
P1 N1 Ru1 115.1(2)
C6 N2 P4 118.7(4)
C6 N2 H2 114(3)
P4 N2 H2 106(4)
N1 P1 C11 114.1(2)
N1 P1 C17 114.7(2)
C11 P1 C17 104.2(2)
N1 P1 C60 105.6(2)
C11 P1 C60 109.6(2)
C17 P1 C60 108.5(2)
C29 P2 C23 102.1(2)
C29 P2 C60 99.8(2)
C23 P2 C60 104.0(2)
C29 P2 Ru1 125.14(17)
C23 P2 Ru1 118.31(17)
C60 P2 Ru1 104.11(16)
C41 P3 C35 101.3(2)
C41 P3 C47 100.4(2)
C35 P3 C47 98.9(2)
C41 P3 Ru1 126.06(18)
C35 P3 Ru1 111.97(17)
C47 P3 Ru1 114.18(17)
N2 P4 C48 110.1(3)
N2 P4 C47 109.3(2)
C48 P4 C47 109.3(2)
N2 P4 C54 113.1(2)
C48 P4 C54 106.7(3)
C47 P4 C54 108.1(3)
C68 B1 C84 108.6(4)
C68 B1 C76 111.6(4)
C84 B1 C76 108.5(4)
C68 B1 C85 108.8(4)
C84 B1 C85 110.8(4)
C76 B1 C85 108.5(4)
N1 Ru1 P2 80.09(11)
N1 Ru1 P3 170.55(11)
P2 Ru1 P3 100.13(5)
N1 Ru1 Cl1 88.29(11)
P2 Ru1 Cl1 166.25(5)
P3 Ru1 Cl1 92.55(5)
N1 Ru1 HY2 100.2(18)
P2 Ru1 HY2 79.8(18)
P3 Ru1 HY2 89.1(18)
Cl1 Ru1 HY2 95.2(18)

loop_
_geom_bond_atom_site_label_1
_geom_bond_atom_site_label_2
_geom_bond_distance
C1 N1 1.463(6)
C1 C2 1.538(7)
C1 H1A 0.97
C1 H1B 0.97
C2 C3 1.520(7)
C2 C4 1.526(7)
C2 C5 1.530(7)
C3 H3A 0.96
C3 H3B 0.96
C3 H3C 0.96
C4 H4A 0.96
C4 H4B 0.96
C4 H4C 0.96
C5 H5A 0.96
C5 H5B 0.96
C5 H5C 0.96
C6 N2 1.474(7)
C6 C7 1.536(8)
C6 H6A 0.97
C6 H6B 0.97
C7 C10 1.510(8)
C7 C9 1.517(8)
C7 C8 1.538(8)
C8 H8A 0.96
C8 H8B 0.96
C8 H8C 0.96
C9 H9A 0.96
C9 H9B 0.96
C9 H9C 0.96
C10 H10A 0.96
C10 H10B 0.96
C10 H10C 0.96
C11 C16 1.386(7)
C11 C12 1.394(7)
C11 P1 1.804(5)
C12 C13 1.372(7)
C12 H12 0.93
C13 C14 1.377(8)
C13 H13 0.93
C14 C15 1.374(8)
C14 H14 0.93
C15 C16 1.368(7)
C15 H15 0.93
C16 H16 0.93
C17 C18 1.380(7)
C17 C22 1.387(7)
C17 P1 1.807(5)
C18 C19 1.384(7)
C18 H18 0.93
C19 C20 1.370(7)
C19 H19 0.93
C20 C21 1.392(8)
C20 H20 0.93
C21 C22 1.379(7)
C21 H21 0.93
C22 H22 0.93
C23 C28 1.389(7)
C23 C24 1.391(7)
C23 P2 1.827(5)
C24 C25 1.391(7)
C24 H24 0.93
C25 C26 1.366(7)
C25 H25 0.93
C26 C27 1.377(8)
C26 H26 0.93
C27 C28 1.381(7)
C27 H27 0.93
C28 H28 0.93
C29 C34 1.385(7)
C29 C30 1.399(7)
C29 P2 1.819(5)
C30 C31 1.378(7)
C30 H30 0.93
C31 C32 1.370(7)
C31 H31 0.93
C32 C33 1.383(7)
C32 H32 0.93
C33 C34 1.375(7)
C33 H33 0.93
C34 H34 0.93
C35 C40 1.384(7)
C35 C36 1.387(7)
C35 P3 1.839(5)
C36 C37 1.393(7)
C36 H36 0.93
C37 C38 1.370(8)
C37 H37 0.93
C38 C39 1.370(8)
C38 H38 0.93
C39 C40 1.399(7)
C39 H39 0.93
C40 H40 0.93
C41 C46 1.392(7)
C41 C42 1.396(7)
C41 P3 1.823(5)
C42 C43 1.375(7)
C42 H42 0.93
C43 C44 1.367(8)
C43 H43 0.93
C44 C45 1.382(8)
C44 H44 0.93
C45 C46 1.374(8)
C45 H45 0.93
C46 H46 0.93
C47 P4 1.791(5)
C47 P3 1.874(5)
C47 H47A 0.97
C47 H47B 0.97
C48 C49 1.390(8)
C48 C53 1.394(8)
C48 P4 1.776(6)
C49 C50 1.374(8)
C49 H49 0.93
C50 C51 1.361(8)
C50 H50 0.93
C51 C52 1.375(8)
C51 H51 0.93
C52 C53 1.367(8)
C52 H52 0.93
C53 H53 0.93
C54 C59 1.385(8)
C54 C55 1.390(8)
C54 P4 1.802(6)
C55 C56 1.384(9)
C55 H55 0.93
C56 C57 1.370(10)
C56 H56 0.93
C57 C58 1.378(9)
C57 H57 0.93
C58 C59 1.390(9)
C58 H58 0.93
C59 H59 0.93
C60 P1 1.810(5)
C60 P2 1.867(5)
C60 H60A 0.97
C60 H60B 0.97
C61 C62 1.388(7)
C61 C84 1.406(7)
C61 H61 0.93
C62 C63 1.373(7)
C62 C67 1.500(7)
C63 C64 1.375(8)
C63 H63 0.93
C64 C65 1.379(7)
C64 C66 1.472(8)
C65 C84 1.390(7)
C65 H65 0.93
C66 F23 1.290(7)
C66 F24 1.290(7)
C66 F22 1.378(8)
C67 F20 1.304(6)
C67 F21 1.324(6)
C67 F19 1.341(6)
C68 C69 1.384(7)
C68 C73 1.401(7)
C68 B1 1.628(8)
C69 C70 1.389(7)
C69 H69 0.93
C70 C71 1.380(7)
C70 C74 1.470(8)
C71 C72 1.378(7)
C71 H71 0.93
C72 C73 1.377(7)
C72 C75 1.476(8)
C73 H73 0.93
C74 F1 1.269(7)
C74 F3 1.283(7)
C74 F2 1.288(7)
C75 F6 1.322(7)
C75 F5 1.325(6)
C75 F4 1.330(6)
C76 C81 1.399(7)
C76 C77 1.400(7)
C76 B1 1.648(8)
C77 C78 1.374(7)
C77 H77 0.93
C78 C79 1.389(7)
C78 C82 1.494(7)
C79 C80 1.379(7)
C79 H79 0.93
C80 C81 1.377(7)
C80 C83 1.496(7)
C81 H81 0.93
C82 F16 1.336(6)
C82 F18 1.336(6)
C82 F17 1.344(6)
C83 F14 1.325(6)
C83 F13 1.335(6)
C83 F15 1.336(6)
C84 B1 1.630(8)
C85 C86 1.388(7)
C85 C90 1.393(7)
C85 B1 1.658(8)
C86 C87 1.393(7)
C86 H86 0.93
C87 C88 1.373(7)
C87 C91 1.478(8)
C88 C89 1.372(7)
C88 H88 0.93
C89 C90 1.387(7)
C89 C92 1.485(7)
C90 H90 0.93
C91 F10 1.323(6)
C91 F12 1.337(7)
C91 F11 1.339(7)
C92 F9 1.292(7)
C92 F8 1.307(7)
C92 F7 1.323(6)
N1 P1 1.578(4)
N1 Ru1 2.154(4)
N2 P4 1.642(5)
N2 H2 0.87(2)
P2 Ru1 2.2182(15)
P3 Ru1 2.2309(15)
Ru1 Cl1 2.4551(14)
Ru1 HY2 1.54(5)
